data_1523231
loop_
_publ_author_name
'Belin, C.'

_publ_section_title
;
 Intermetallic phases of gallium and alkali metals: Synthesis and
 structure of the nonstoichiometric phase K3 Li9 Ga28.83
;
_journal_name_full 'Journal of Solid State Chemistry'
_journal_page_first 225
_journal_page_last 234
_journal_volume 50
_journal_year 1983
_chemical_formula_sum 'Ga57.64 K6 Li17'
_space_group_IT_number 63
_symmetry_space_group_name_Hall '-C 2c 2'
_symmetry_space_group_name_H-M 'C m c m'
_cell_angle_alpha 90
_cell_angle_beta 90
_cell_angle_gamma 90
_cell_formula_units_Z 4
_cell_length_a 25.794
_cell_length_b 18.911
_cell_length_c 13.497
_cell_volume 6583.706
_citation_journal_id_ASTM JSSCBI
_cod_data_source_file Belin_JSSCBI_1983_145.cif
_cod_data_source_block Ga57.64K6Li17
_cod_database_code 1523231

loop_
_symmetry_equiv_pos_as_xyz
x,y,z
-x,-y,z+1/2
x,-y,-z
-x,y,-z+1/2
-x,-y,-z
x,y,-z-1/2
-x,y,z
x,-y,z-1/2
x+1/2,y+1/2,z
-x+1/2,-y+1/2,z+1/2
x+1/2,-y+1/2,-z
-x+1/2,y+1/2,-z+1/2
-x+1/2,-y+1/2,-z
x+1/2,y+1/2,-z-1/2
-x+1/2,y+1/2,z
x+1/2,-y+1/2,z-1/2

loop_
_atom_site_label
_atom_site_type_symbol
_atom_site_fract_x
_atom_site_fract_y
_atom_site_fract_z
_atom_site_occupancy
_atom_site_U_iso_or_equiv
Ga10 Ga 0.0482 0.2973 0.25 1 0.0
Ga9 Ga 0.9155 0.4219 0.75 1 0.0
K1 K 0.6147 0 0 1 0.0
Ga22 Ga 0.3119 0.2644 0.5773 0.163 0.0
Ga4 Ga 0 0.9979 0.6619 0.231 0.0
Ga5 Ga 0.1858 0.1612 0.25 1 0.0
Ga15 Ga 0.7789 0.1691 0.5807 1 0.0
Ga17 Ga 0.9476 0.3474 0.5858 1 0.0
Ga8 Ga 0.2194 0.0349 0.25 1 0.0
Ga11 Ga 0.2364 0.2776 0.25 1 0.0
Ga7 Ga 0.8346 0.1902 0.75 1 0.0
Ga2 Ga 0 0.1152 0.5863 1 0.0
Ga16 Ga 0.0991 0.3227 0.4165 1 0.0
Ga3 Ga 0 0.4644 0.6481 0.756 0.0
K2 K 0.1935 0.351 0.6092 1 0.0
Li6 Li 0.396 0.302 0.434 1 0.0
Ga13 Ga 0.8358 0.067 0.6538 1 0.0
Ga18 Ga 0.1823 0.3752 0.3482 1 0.0
Li5 Li 0.432 0.378 0.25 1 0.0
Li7 Li 0.334 0.426 0.561 1 0.0
Ga20 Ga 0.7449 0.0301 0.5857 1 0.0
Li2 Li 0 0.24 0.425 1 0.0
Ga21 Ga 0.0794 0.034 0.5858 1 0.0
Ga12 Ga 0.1807 0.4998 0.75 0.517 0.0
Li3 Li 0.603 0.545 0.25 1 0.0
Ga14 Ga 0.1028 0.1939 0.3495 1 0.0
Ga6 Ga 0.9139 0.2273 0.75 1 0.0
Li4 Li 0.085 0.434 0.25 1 0.0
Li1 Li 0 0.159 0.25 1 0.0
Ga1 Ga 0 0.2364 0.6536 1 0.0
Ga19 Ga 0.0495 0.0946 0.4143 1 0.0
